data_4101154
loop_
_publ_author_name
'Miao, Qian'
'Chi, Xiaoliu'
'Zeis, Roswitha'
'Lefenfeld, Michael'
'Kloc, Christian'
'Siegrist, Theo'
'Steigerwald, Michael'
'Nuckolls, Colin'

_journal_name_full 'Journal of the American Chemical Society'
_journal_paper_doi 10.1021/ja0570786
_journal_year 2006
_chemical_formula_moiety 'C41 H27'
_chemical_formula_sum 'C41 H27'
_chemical_formula_weight 519.67
_space_group_IT_number 15
_symmetry_cell_setting monoclinic
_symmetry_space_group_name_Hall '-C 2yc'
_symmetry_space_group_name_H-M 'C 1 2/c 1'
_cell_angle_alpha 90
_cell_angle_beta 98.616(18)
_cell_angle_gamma 90
_cell_formula_units_Z 8
_cell_length_a 41.284(8)
_cell_length_b 6.462(2)
_cell_length_c 21.078(5)
_cell_measurement_temperature 293
_cell_volume 5560(2)
_diffrn_ambient_temperature 293
_exptl_crystal_density_diffrn 1.242
_oxford_refine_ls_scale 0.585(3)
_cod_depositor_comments
;
The following automatic conversions were performed:
'_symmetry_cell_setting' value 'Monoclinic' changed to 'monoclinic'
according to '/home/saulius/struct/CIF-dictionaries/cif_core.dic'
dictionary named 'cif_core.dic' version 2.4.1 from 2010-06-29.

Automatic conversion script
Id: cif_fix_enum 1527 2010-12-29 10:47:43Z saulius 
;
_cod_original_sg_symbol_H-M 'C 2/c'
_cod_database_code 4101154

loop_
_symmetry_equiv_pos_as_xyz
x,y,z
-x,-y,-z
x+1/2,y+1/2,z
-x+1/2,-y+1/2,-z
-x,y,-z+1/2
x,-y,z+1/2
-x+1/2,y+1/2,-z+1/2
x+1/2,-y+1/2,z+1/2

loop_
_atom_site_label
_atom_site_type_symbol
_atom_site_fract_x
_atom_site_fract_y
_atom_site_fract_z
_atom_site_U_iso_or_equiv
_atom_site_occupancy
_atom_site_adp_type
_atom_site_refinement_flags_posn
_atom_site_refinement_flags_adp
_atom_site_refinement_flags_occupancy
_atom_site_disorder_assembly
_atom_site_disorder_group
_atom_site_attached_hydrogens
C1 C 0.60089(12) -0.2580(8) -0.0829(2) 0.0422 1.0000 Uani . . . . . .
C2 C 0.60906(12) -0.3937(8) -0.1332(2) 0.0425 1.0000 Uani . . . . . .
C3 C 0.58314(13) -0.4529(9) -0.1858(3) 0.0451 1.0000 Uani . . . . . .
C4 C 0.57507(15) -0.6567(10) -0.1995(3) 0.0616 1.0000 Uani . . . . . .
C5 C 0.55060(16) -0.7053(11) -0.2498(3) 0.0721 1.0000 Uani . . . . . .
C6 C 0.53484(16) -0.5526(13) -0.2868(3) 0.0775 1.0000 Uani . . . . . .
C7 C 0.54224(15) -0.3491(11) -0.2727(3) 0.0696 1.0000 Uani . . . . . .
C8 C 0.56671(14) -0.3022(10) -0.2227(3) 0.0581 1.0000 Uani . . . . . .
C9 C 0.64066(12) -0.4538(8) -0.1331(2) 0.0404 1.0000 Uani . . . . . .
C10 C 0.66674(12) -0.3719(8) -0.0873(2) 0.0403 1.0000 Uani . . . . . .
C11 C 0.65873(12) -0.2266(8) -0.0407(2) 0.0415 1.0000 Uani . . . . . .
C12 C 0.62463(12) -0.1742(8) -0.0393(2) 0.0400 1.0000 Uani . . . . . .
C13 C 0.61701(12) -0.0291(8) 0.0107(3) 0.0441 1.0000 Uani . . . . . .
C14 C 0.60015(13) -0.0945(9) 0.0595(3) 0.0575 1.0000 Uani . . . . . .
C15 C 0.59275(15) 0.0450(12) 0.1048(3) 0.0694 1.0000 Uani . . . . . .
C16 C 0.60173(17) 0.2502(12) 0.1020(3) 0.0705 1.0000 Uani . . . . . .
C17 C 0.61850(18) 0.3149(10) 0.0548(3) 0.0765 1.0000 Uani . . . . . .
C18 C 0.62590(15) 0.1797(9) 0.0095(3) 0.0584 1.0000 Uani . . . . . .
C19 C 0.68387(11) -0.1428(7) 0.0021(2) 0.0378 1.0000 Uani . . . . . .
C20 C 0.71698(12) -0.1920(8) 0.0016(2) 0.0385 1.0000 Uani . . . . . .
C21 C 0.72504(11) -0.3400(8) -0.0446(2) 0.0363 1.0000 Uani . . . . . .
C22 C 0.75783(11) -0.3965(7) -0.0459(2) 0.0352 1.0000 Uani . . . . . .
C23 C 0.76599(10) -0.5494(7) -0.0925(2) 0.0344 1.0000 Uani . . . . . .
C24 C 0.76306(14) -0.5037(9) -0.1564(3) 0.0506 1.0000 Uani . . . . . .
C25 C 0.77043(15) -0.6459(11) -0.1999(3) 0.0623 1.0000 Uani . . . . . .
C26 C 0.78136(15) -0.8401(11) -0.1806(3) 0.0624 1.0000 Uani . . . . . .
C27 C 0.78465(16) -0.8908(9) -0.1175(4) 0.0674 1.0000 Uani . . . . . .
C28 C 0.77676(15) -0.7470(9) -0.0733(3) 0.0564 1.0000 Uani . . . . . .
C29 C 0.69919(12) -0.4241(7) -0.0874(2) 0.0387 1.0000 Uani . . . . . .
C30 C 0.64932(12) -0.5996(8) -0.1831(2) 0.0422 1.0000 Uani . . . . . .
C31 C 0.65928(14) -0.7988(9) -0.1673(3) 0.0552 1.0000 Uani . . . . . .
C32 C 0.66488(16) -0.9379(10) -0.2137(4) 0.0701 1.0000 Uani . . . . . .
C33 C 0.66015(17) -0.8791(11) -0.2766(4) 0.0752 1.0000 Uani . . . . . .
C34 C 0.65159(16) -0.6801(12) -0.2926(3) 0.0671 1.0000 Uani . . . . . .
C35 C 0.64603(14) -0.5391(8) -0.2465(3) 0.0527 1.0000 Uani . . . . . .
C36 C 0.56569(12) -0.2237(9) -0.0797(2) 0.0451 1.0000 Uani . . . . . .
C37 C 0.54593(13) -0.3873(9) -0.0689(3) 0.0555 1.0000 Uani . . . . . .
C38 C 0.51329(17) -0.3574(14) -0.0644(3) 0.0798 1.0000 Uani . . . . . .
C39 C 0.50008(16) -0.1665(17) -0.0706(3) 0.0855 1.0000 Uani . . . . . .
C40 C 0.51885(18) -0.0009(13) -0.0813(3) 0.0805 1.0000 Uani . . . . . .
C41 C 0.55184(15) -0.0288(10) -0.0845(3) 0.0677 1.0000 Uani . . . . . .
H41 H 0.5873 -0.7699 -0.1737 0.0707 1.0000 Uiso . . . . . .
H51 H 0.5446 -0.8526 -0.2593 0.0805 1.0000 Uiso . . . . . .
H61 H 0.5177 -0.5879 -0.3247 0.0848 1.0000 Uiso . . . . . .
H71 H 0.5302 -0.2327 -0.2981 0.0813 1.0000 Uiso . . . . . .
H81 H 0.5730 -0.1564 -0.2131 0.0663 1.0000 Uiso . . . . . .
H141 H 0.5934 -0.2423 0.0614 0.0636 1.0000 Uiso . . . . . .
H151 H 0.5816 -0.0026 0.1410 0.0844 1.0000 Uiso . . . . . .
H161 H 0.5960 0.3521 0.1344 0.0817 1.0000 Uiso . . . . . .
H171 H 0.6255 0.4624 0.0532 0.0927 1.0000 Uiso . . . . . .
H181 H 0.6378 0.2274 -0.0257 0.0646 1.0000 Uiso . . . . . .
H191 H 0.6783 -0.0436 0.0354 0.0447 1.0000 Uiso . . . . . .
H241 H 0.7552 -0.3635 -0.1711 0.0569 1.0000 Uiso . . . . . .
H251 H 0.7683 -0.6066 -0.2463 0.0713 1.0000 Uiso . . . . . .
H261 H 0.7869 -0.9436 -0.2128 0.0736 1.0000 Uiso . . . . . .
H271 H 0.7928 -1.0309 -0.1031 0.0765 1.0000 Uiso . . . . . .
H281 H 0.7785 -0.7857 -0.0269 0.0681 1.0000 Uiso . . . . . .
H291 H 0.7045 -0.5238 -0.1209 0.0425 1.0000 Uiso . . . . . .
H311 H 0.6618 -0.8441 -0.1217 0.0644 1.0000 Uiso . . . . . .
H321 H 0.6727 -1.0808 -0.2019 0.0841 1.0000 Uiso . . . . . .
H331 H 0.6622 -0.9816 -0.3110 0.0890 1.0000 Uiso . . . . . .
H341 H 0.6492 -0.6372 -0.3385 0.0823 1.0000 Uiso . . . . . .
H351 H 0.6402 -0.3923 -0.2579 0.0556 1.0000 Uiso . . . . . .
H371 H 0.5558 -0.5297 -0.0636 0.0631 1.0000 Uiso . . . . . .
H381 H 0.4995 -0.4793 -0.0575 0.0950 1.0000 Uiso . . . . . .
H391 H 0.4761 -0.1489 -0.0662 0.0947 1.0000 Uiso . . . . . .
H401 H 0.5085 0.1390 -0.0881 0.0962 1.0000 Uiso . . . . . .
H411 H 0.5663 0.0938 -0.0899 0.0794 1.0000 Uiso . . . . . .

loop_
_atom_site_aniso_label
_atom_site_aniso_U_11
_atom_site_aniso_U_22
_atom_site_aniso_U_33
_atom_site_aniso_U_23
_atom_site_aniso_U_13
_atom_site_aniso_U_12
C1 0.041(3) 0.041(3) 0.042(3) 0.003(3) -0.001(2) 0.001(2)
C2 0.041(3) 0.042(3) 0.043(3) -0.006(3) 0.003(2) 0.000(2)
C3 0.040(3) 0.047(3) 0.049(3) -0.008(3) 0.011(3) 0.001(3)
C4 0.057(4) 0.063(4) 0.063(4) -0.004(3) 0.002(3) -0.003(3)
C5 0.072(4) 0.064(4) 0.074(4) -0.013(4) -0.010(4) -0.008(4)
C6 0.059(4) 0.094(6) 0.072(5) -0.016(4) -0.014(3) -0.014(4)
C7 0.056(4) 0.078(5) 0.069(4) -0.004(4) -0.008(3) 0.007(4)
C8 0.053(4) 0.054(4) 0.066(4) 0.007(3) 0.003(3) -0.002(3)
C9 0.037(3) 0.041(3) 0.043(3) -0.001(3) 0.006(2) 0.003(3)
C10 0.038(3) 0.040(3) 0.044(3) 0.001(3) 0.010(2) 0.002(2)
C11 0.042(3) 0.042(3) 0.041(3) -0.004(3) 0.005(2) 0.007(2)
C12 0.040(3) 0.035(3) 0.045(3) 0.005(3) 0.006(2) 0.002(2)
C13 0.037(3) 0.042(3) 0.052(3) -0.009(3) 0.003(2) 0.013(2)
C14 0.042(3) 0.065(4) 0.068(4) -0.002(3) 0.015(3) 0.011(3)
C15 0.064(4) 0.087(5) 0.060(4) -0.008(4) 0.018(3) 0.019(4)
C16 0.073(4) 0.077(5) 0.063(4) -0.020(4) 0.013(3) 0.015(4)
C17 0.090(5) 0.063(4) 0.079(5) -0.025(4) 0.022(4) 0.007(4)
C18 0.064(4) 0.055(4) 0.058(4) -0.009(3) 0.015(3) -0.003(3)
C19 0.032(3) 0.038(3) 0.045(3) -0.006(2) 0.010(2) 0.001(2)
C20 0.041(3) 0.036(3) 0.037(3) -0.001(2) 0.001(2) 0.001(2)
C21 0.033(3) 0.034(3) 0.041(3) -0.002(2) 0.003(2) 0.007(2)
C22 0.041(3) 0.034(3) 0.032(3) -0.001(2) 0.009(2) 0.005(2)
C23 0.028(3) 0.035(3) 0.042(3) -0.013(2) 0.010(2) -0.005(2)
C24 0.059(3) 0.055(4) 0.037(3) -0.006(3) 0.004(3) 0.003(3)
C25 0.066(4) 0.077(5) 0.044(3) -0.015(3) 0.009(3) -0.006(4)
C26 0.056(4) 0.063(4) 0.070(5) -0.021(4) 0.015(3) -0.002(3)
C27 0.076(4) 0.044(4) 0.084(5) -0.011(4) 0.018(4) 0.003(3)
C28 0.069(4) 0.045(4) 0.056(4) 0.010(3) 0.012(3) -0.003(3)
C29 0.047(3) 0.029(3) 0.041(3) -0.002(2) 0.010(2) 0.004(2)
C30 0.038(3) 0.043(3) 0.044(3) -0.007(3) 0.002(2) -0.003(3)
C31 0.060(4) 0.047(4) 0.061(4) -0.004(3) 0.016(3) 0.012(3)
C32 0.075(4) 0.050(4) 0.088(5) -0.015(4) 0.020(4) 0.009(3)
C33 0.078(5) 0.072(5) 0.077(5) -0.036(4) 0.014(4) -0.002(4)
C34 0.070(4) 0.078(5) 0.054(4) -0.019(4) 0.014(3) -0.004(4)
C35 0.060(4) 0.040(3) 0.056(4) 0.001(3) 0.002(3) -0.005(3)
C36 0.039(3) 0.058(4) 0.037(3) -0.005(3) 0.000(2) 0.003(3)
C37 0.038(3) 0.060(4) 0.069(4) -0.008(3) 0.012(3) -0.012(3)
C38 0.049(4) 0.109(6) 0.083(5) -0.012(5) 0.015(3) -0.021(4)
C39 0.038(4) 0.139(8) 0.081(5) -0.008(5) 0.014(3) 0.002(5)
C40 0.067(5) 0.091(5) 0.086(5) -0.002(4) 0.018(4) 0.036(4)
C41 0.054(4) 0.077(5) 0.073(4) -0.004(4) 0.012(3) 0.024(3)

loop_
_geom_bond_atom_site_label_1
_geom_bond_site_symmetry_1
_geom_bond_atom_site_label_2
_geom_bond_site_symmetry_2
_geom_bond_distance
_geom_bond_publ_flag
C1 . C2 . 1.453(7) yes
C1 . C12 . 1.353(7) yes
C1 . C36 . 1.482(7) yes
C2 . C3 . 1.472(7) yes
C2 . C9 . 1.361(7) yes
C3 . C4 . 1.378(8) yes
C3 . C8 . 1.362(8) yes
C4 . C5 . 1.386(8) yes
C4 . H41 . 1.003 no
C5 . C6 . 1.361(9) yes
C5 . H51 . 0.996 no
C6 . C7 . 1.372(9) yes
C6 . H61 . 1.011 no
C7 . C8 . 1.380(8) yes
C7 . H71 . 1.010 no
C8 . H81 . 0.990 no
C9 . C10 . 1.435(7) yes
C9 . C30 . 1.496(7) yes
C10 . C11 . 1.434(7) yes
C10 . C29 . 1.382(7) yes
C11 . C12 . 1.453(7) yes
C11 . C19 . 1.379(7) yes
C12 . C13 . 1.480(7) yes
C13 . C14 . 1.391(8) yes
C13 . C18 . 1.399(8) yes
C14 . C15 . 1.380(8) yes
C14 . H141 . 0.998 no
C15 . C16 . 1.381(9) yes
C15 . H151 . 0.998 no
C16 . C17 . 1.360(9) yes
C16 . H161 . 1.001 no
C17 . C18 . 1.363(8) yes
C17 . H171 . 0.998 no
C18 . H181 . 1.000 no
C19 . C20 . 1.405(6) yes
C19 . H191 . 1.003 no
C20 . C22 4_645 1.410(6) yes
C20 . C21 . 1.438(7) yes
C21 . C22 . 1.406(6) yes
C21 . C29 . 1.401(7) yes
C22 . C23 . 1.468(6) yes
C23 . C24 . 1.367(7) yes
C23 . C28 . 1.392(7) yes
C24 . C25 . 1.364(8) yes
C24 . H241 . 0.995 no
C25 . C26 . 1.374(9) yes
C25 . H251 . 1.001 no
C26 . C27 . 1.358(9) yes
C26 . H261 . 1.003 no
C27 . C28 . 1.389(8) yes
C27 . H271 . 0.997 no
C28 . H281 . 1.002 no
C29 . H291 . 1.004 no
C30 . C31 . 1.377(7) yes
C30 . C35 . 1.380(7) yes
C31 . C32 . 1.373(8) yes
C31 . H311 . 0.996 no
C32 . C33 . 1.366(9) yes
C32 . H321 . 0.998 no
C33 . C34 . 1.362(9) yes
C33 . H331 . 0.995 no
C34 . C35 . 1.376(8) yes
C34 . H341 . 0.998 no
C35 . H351 . 0.999 no
C36 . C37 . 1.375(7) yes
C36 . C41 . 1.381(8) yes
C37 . C38 . 1.379(9) yes
C37 . H371 . 1.005 no
C38 . C39 . 1.347(10) yes
C38 . H381 . 0.995 no
C39 . C40 . 1.360(10) yes
C39 . H391 . 1.013 no
C40 . C41 . 1.386(9) yes
C40 . H401 . 1.001 no
C41 . H411 . 1.008 no
